data_2313039
loop_
_publ_author_name
'Velyanova, Gergana'
'Kossev, Krasimir'
'Nikolova, Rositsa'

_publ_section_title
;
 A new hexa-gonal polymorph of magnesium perchlorate hexa-hydrate obtained
 from an acetamide medium.
;
_journal_coeditor_code HB8208
_journal_issue 'Pt 6'
_journal_name_full 'Acta crystallographica. Section E, Crystallographic communications'
_journal_page_first 624
_journal_page_last 626
_journal_paper_doi 10.1107/S2056989026004871
_journal_volume 82
_journal_year 2026
_chemical_formula_iupac 'Mg (Cl O4)2, 6H2 O'
_chemical_formula_moiety 'H6 Mg0.5 O3, 2(Cl0.5 O2)'
_chemical_formula_sum 'Cl H6 Mg0.5 O7'
_chemical_formula_weight 165.65
_chemical_name_systematic
;
Magnesium perchlorate hexahydrate
;
_space_group_crystal_system hexagonal
_space_group_IT_number 186
_space_group_name_Hall 'P 6c -2c'
_space_group_name_H-M_alt 'P 63 m c'
_atom_sites_solution_hydrogens difmap
_atom_sites_solution_primary direct
_atom_sites_solution_secondary difmap
_audit_creation_method
;
Olex2 1.5
(compiled 2026.03.20 svn.r2bc28608 for OlexSys, GUI svn.r7524)
;
_cell_angle_alpha 90
_cell_angle_beta 90
_cell_angle_gamma 120
_cell_formula_units_Z 2
_cell_length_a 7.7942(3)
_cell_length_b 7.7942(3)
_cell_length_c 5.2703(3)
_cell_measurement_reflns_used 4768
_cell_measurement_temperature 273.15
_cell_measurement_theta_max 25.86
_cell_measurement_theta_min 3.02
_cell_volume 277.27(2)
_computing_cell_refinement
;
SAINT V8.40B (Bruker, 2016)
;
_computing_data_collection
;
APEX2 (Bruker, 2016)
;
_computing_data_reduction
;
SAINT V8.40B (Bruker, 2016)
;
_computing_molecular_graphics
;
Olex2 1.5 (Dolomanov <i>et al.</i>,  2009)
;
_computing_publication_material
;
Olex2 1.5 (Dolomanov <i>et al.</i>,  2009)
;
_computing_structure_refinement
;
<i>SHELXL2018/3</i> (Sheldrick, 2015b)
;
_computing_structure_solution
;
<i>SHELXT2018/2</i> (Sheldrick, 2015a)
;
_diffrn_ambient_temperature 273.15
_diffrn_measured_fraction_theta_full 1.000
_diffrn_measured_fraction_theta_max 1.000
_diffrn_measurement_device_type 'Bruker APEXII CCD'
_diffrn_measurement_method '\f and \w scans'
_diffrn_radiation_type MoK\a
_diffrn_radiation_wavelength 0.71073
_diffrn_reflns_av_R_equivalents 0.0375
_diffrn_reflns_av_unetI/netI 0.0142
_diffrn_reflns_limit_h_max 9
_diffrn_reflns_limit_h_min -9
_diffrn_reflns_limit_k_max 9
_diffrn_reflns_limit_k_min -9
_diffrn_reflns_limit_l_max 6
_diffrn_reflns_limit_l_min -6
_diffrn_reflns_number 7335
_diffrn_reflns_theta_full 25.242
_diffrn_reflns_theta_max 26.345
_diffrn_reflns_theta_min 3.018
_diffrn_source 'sealed tube'
_diffrn_source_current 1.4
_diffrn_source_power 0.07
_diffrn_source_voltage 50.0
_diffrn_standards_number 0
_exptl_absorpt_coefficient_mu 0.715
_exptl_absorpt_correction_T_max 0.932
_exptl_absorpt_correction_T_min 0.870
_exptl_absorpt_correction_type multi-scan
_exptl_absorpt_process_details
;
(SADABS; Krause <i>et al.</i>,  2015)
;
_exptl_crystal_colour 'clear white'
_exptl_crystal_density_diffrn 1.984
_exptl_crystal_description block
_exptl_crystal_F_000 170
_exptl_crystal_size_max 0.2
_exptl_crystal_size_mid 0.1
_exptl_crystal_size_min 0.1
_refine_diff_density_max 0.152
_refine_diff_density_min -0.196
_refine_ls_abs_structure_details
;
Flack <i>x</i> determined using 98 quotients
[(<i>I</i>^+^)-(<i>I</i>^-^)]/[(<i>I</i>^+^)+(<i>I</i>^-^)]
(Parsons et al., 2013)
;
_refine_ls_abs_structure_Flack 0.04(3)
_refine_ls_extinction_method none
_refine_ls_goodness_of_fit_ref 1.204
_refine_ls_hydrogen_treatment constr
_refine_ls_matrix_type full
_refine_ls_number_parameters 22
_refine_ls_number_reflns 234
_refine_ls_number_restraints 1
_refine_ls_restrained_S_all 1.201
_refine_ls_R_factor_all 0.0241
_refine_ls_R_factor_gt 0.0235
_refine_ls_shift/su_max 0.000
_refine_ls_shift/su_mean 0.000
_refine_ls_structure_factor_coef Fsqd
_refine_ls_weighting_details 'w=1/[\s^2^(Fo^2^)+(0.0391P)^2^+0.0610P] where P=(Fo^2^+2Fc^2^)/3'
_refine_ls_weighting_scheme calc
_refine_ls_wR_factor_gt 0.0647
_refine_ls_wR_factor_ref 0.0653
_reflns_number_gt 229
_reflns_number_total 234
_reflns_threshold_expression 'I > 2\s(I)'
_cod_data_source_file hb8208.cif
_cod_data_source_block I
_cod_original_cell_volume 277.27(3)
_cod_original_formula_sum 'Cl H6 Mg0.50 O7'
_cod_database_code 2313039
_shelx_space_group_comment
;
The symmetry employed for this shelxl refinement is uniquely defined
by the following loop, which should always be used as a source of
symmetry information in preference to the above space-group names.
They are only intended as comments.
;
_shelx_estimated_absorpt_t_min 0.870
_shelx_estimated_absorpt_t_max 0.932

loop_
_space_group_symop_operation_xyz
'x, y, z'
'x-y, x, z+1/2'
'-y, x-y, z'
'-x, -y, z+1/2'
'-x+y, -x, z'
'y, -x+y, z+1/2'
'y, x, z+1/2'
'-x+y, y, z'
'-x, -x+y, z+1/2'
'-y, -x, z'
'x-y, -y, z+1/2'
'x, x-y, z'

loop_
_atom_site_type_symbol
_atom_site_label
_atom_site_fract_x
_atom_site_fract_y
_atom_site_fract_z
_atom_site_U_iso_or_equiv
_atom_site_adp_type
_atom_site_calc_flag
_atom_site_occupancy
_atom_site_disorder_assembly
_atom_site_disorder_group
Mg Mg1 0.000000 0.000000 0.2498(12) 0.0239(7) Uani d 0.5 . .
O O1 0.12365(19) -0.12365(19) 0.5000(9) 0.0467(7) Uani d 1 . .
H H1 0.255441 -0.078800 0.499143 0.070 Uiso d 1 . .
Cl Cl1 0.666667 0.333333 0.49460(13) 0.0291(4) Uani d 1 . .
O O2 0.666667 0.333333 0.2241(10) 0.0576(17) Uani d 1 . .
O O3 0.8658(5) 0.4329(2) 0.5864(8) 0.0579(10) Uani d 1 . .

loop_
_atom_site_aniso_label
_atom_site_aniso_U_11
_atom_site_aniso_U_22
_atom_site_aniso_U_33
_atom_site_aniso_U_12
_atom_site_aniso_U_13
_atom_site_aniso_U_23
Mg1 0.0220(9) 0.0220(9) 0.0277(12) 0.0110(4) 0.000 0.000
O1 0.0418(10) 0.0418(10) 0.0639(14) 0.0264(11) 0.0007(9) -0.0007(9)
Cl1 0.0237(5) 0.0237(5) 0.0400(6) 0.0118(2) 0.000 0.000
O2 0.067(3) 0.067(3) 0.040(3) 0.0333(13) 0.000 0.000
O3 0.0294(16) 0.0534(15) 0.083(2) 0.0147(8) -0.0159(15) -0.0079(8)

loop_
_atom_type_symbol
_atom_type_description
_atom_type_scat_dispersion_real
_atom_type_scat_dispersion_imag
_atom_type_scat_source
Cl Cl 0.1484 0.1585 'International Tables Vol C Tables 4.2.6.8 and 6.1.1.4'
H H 0.0000 0.0000 'International Tables Vol C Tables 4.2.6.8 and 6.1.1.4'
Mg Mg 0.0486 0.0363 'International Tables Vol C Tables 4.2.6.8 and 6.1.1.4'
O O 0.0106 0.0060 'International Tables Vol C Tables 4.2.6.8 and 6.1.1.4'

loop_
_geom_angle_atom_site_label_1
_geom_angle_atom_site_label_2
_geom_angle_atom_site_label_3
_geom_angle_site_symmetry_1
_geom_angle_site_symmetry_3
_geom_angle
_geom_angle_publ_flag
O1 Mg1 O1 2_554 3 94.35(6) ?
O1 Mg1 O1 4_554 5 94.35(6) ?
O1 Mg1 O1 4_554 2_554 85.7(2) ?
O1 Mg1 O1 2_554 . 94.35(6) ?
O1 Mg1 O1 6_554 . 94.35(6) ?
O1 Mg1 O1 4_554 3 94.35(6) ?
O1 Mg1 O1 6_554 2_554 85.7(2) ?
O1 Mg1 O1 . 3 85.6(2) ?
O1 Mg1 O1 2_554 5 179.9(3) ?
O1 Mg1 O1 6_554 3 179.9(3) ?
O1 Mg1 O1 4_554 . 179.9(3) ?
O1 Mg1 O1 6_554 4_554 85.7(2) ?
O1 Mg1 O1 3 5 85.6(2) ?
O1 Mg1 O1 . 5 85.6(2) ?
O1 Mg1 O1 6_554 5 94.35(6) ?
Mg1 O1 Mg1 2 . 76.57(9) ?
Mg1 O1 H1 2 10 120.83(7) ?
Mg1 O1 H1 2 . 120.8 ?
Mg1 O1 H1 . 10 120.39(7) ?
Mg1 O1 H1 . . 120.4 ?
H1 O1 H1 . 10 99.1 ?
O2 Cl1 O3 . 5_665 109.79(19) ?
O2 Cl1 O3 . . 109.79(19) ?
O2 Cl1 O3 . 3_655 109.79(19) ?
O3 Cl1 O3 . 5_665 109.15(19) ?
O3 Cl1 O3 3_655 . 109.15(19) ?
O3 Cl1 O3 3_655 5_665 109.15(19) ?

loop_
_geom_bond_atom_site_label_1
_geom_bond_atom_site_label_2
_geom_bond_site_symmetry_2
_geom_bond_distance
_geom_bond_publ_flag
Mg1 Mg1 2_554 2.63515(15) ?
Mg1 Mg1 2 2.63514(14) ?
Mg1 O1 2_554 2.126(5) ?
Mg1 O1 . 2.127(5) ?
Mg1 O1 5 2.127(5) ?
Mg1 O1 6_554 2.126(5) ?
Mg1 O1 3 2.127(5) ?
Mg1 O1 4_554 2.126(5) ?
O1 H1 . 0.9046 ?
O1 H1 10 0.9046 ?
Cl1 O2 . 1.426(5) ?
Cl1 O3 . 1.428(3) ?
Cl1 O3 5_665 1.428(3) ?
Cl1 O3 3_655 1.428(3) ?
